data_1518323
loop_
_publ_author_name
'Mishra, Monika'
'Tiwari, Karishma'
'Singh, Ashish Kumar'
'Singh, Vinod P.'

_publ_section_title
;
 Versatile coordination behaviour of a multi-dentate Schiff base with
 manganese(II), copper(II) and zinc(II) ions and their corrosion
 inhibition study
;
_journal_name_full 'Inorganica Chimica Acta'
_journal_page_first 36
_journal_page_last 45
_journal_paper_doi 10.1016/j.ica.2014.10.026
_journal_volume 425
_journal_year 2015
_chemical_formula_moiety 'C19 H21 N3 O2'
_chemical_formula_sum 'C19 H21 N3 O2'
_chemical_formula_weight 323.39
_space_group_IT_number 15
_symmetry_cell_setting monoclinic
_symmetry_Int_Tables_number 15
_symmetry_space_group_name_Hall '-C 2yc'
_symmetry_space_group_name_H-M 'C 1 2/c 1'
_atom_sites_solution_hydrogens geom
_atom_sites_solution_primary direct
_atom_sites_solution_secondary difmap
_audit_creation_method SHELXL-97
_cell_angle_alpha 90.00
_cell_angle_beta 119.44(4)
_cell_angle_gamma 90.00
_cell_formula_units_Z 8
_cell_length_a 26.243(11)
_cell_length_b 10.560(3)
_cell_length_c 13.890(4)
_cell_measurement_reflns_used 792
_cell_measurement_temperature 293(2)
_cell_measurement_theta_max 29.0618
_cell_measurement_theta_min 2.9290
_cell_volume 3352(2)
_computing_structure_refinement 'SHELXL-97 (Sheldrick, 1997)'
_diffrn_ambient_temperature 293(2)
_diffrn_measured_fraction_theta_full 0.998
_diffrn_measured_fraction_theta_max 0.824
_diffrn_radiation_monochromator graphite
_diffrn_radiation_type MoK\a
_diffrn_radiation_wavelength 0.71073
_diffrn_reflns_av_R_equivalents 0.0782
_diffrn_reflns_av_sigmaI/netI 0.1452
_diffrn_reflns_limit_h_max 34
_diffrn_reflns_limit_h_min -33
_diffrn_reflns_limit_k_max 13
_diffrn_reflns_limit_k_min -14
_diffrn_reflns_limit_l_max 17
_diffrn_reflns_limit_l_min -18
_diffrn_reflns_number 7293
_diffrn_reflns_theta_full 25.00
_diffrn_reflns_theta_max 29.03
_diffrn_reflns_theta_min 3.30
_diffrn_source 'fine-focus sealed tube'
_exptl_absorpt_coefficient_mu 0.085
_exptl_absorpt_correction_type none
_exptl_crystal_colour yellow
_exptl_crystal_density_diffrn 1.282
_exptl_crystal_density_method 'not measured'
_exptl_crystal_description block
_exptl_crystal_F_000 1376
_exptl_crystal_size_max 0.25
_exptl_crystal_size_mid 0.24
_exptl_crystal_size_min 0.23
_refine_diff_density_max 0.224
_refine_diff_density_min -0.229
_refine_diff_density_rms 0.054
_refine_ls_extinction_coef 0.0030(3)
_refine_ls_extinction_expression Fc^*^=kFc[1+0.001xFc^2^\l^3^/sin(2\q)]^-1/4^
_refine_ls_extinction_method SHELXL
_refine_ls_goodness_of_fit_ref 0.910
_refine_ls_hydrogen_treatment riding
_refine_ls_matrix_type full
_refine_ls_number_parameters 225
_refine_ls_number_reflns 4475
_refine_ls_number_restraints 1
_refine_ls_restrained_S_all 0.910
_refine_ls_R_factor_all 0.1709
_refine_ls_R_factor_gt 0.0582
_refine_ls_shift/su_max 0.000
_refine_ls_shift/su_mean 0.000
_refine_ls_structure_factor_coef Fsqd
_refine_ls_weighting_details 'calc w=1/[\s^2^(Fo^2^)+(0.0359P)^2^+0.0000P] where P=(Fo^2^+2Fc^2^)/3'
_refine_ls_weighting_scheme calc
_refine_ls_wR_factor_gt 0.1023
_refine_ls_wR_factor_ref 0.1615
_reflns_number_gt 1344
_reflns_number_total 4475
_reflns_threshold_expression >2sigma(I)
_cod_data_source_file CIF.cif
_cod_data_source_block Hpddq
_cod_original_cell_volume 3352.1(19)
_cod_original_sg_symbol_H-M 'C 2/c'
_cod_database_code 1518323

loop_
_symmetry_equiv_pos_as_xyz
'x, y, z'
'-x, y, -z+1/2'
'x+1/2, y+1/2, z'
'-x+1/2, y+1/2, -z+1/2'
'-x, -y, -z'
'x, -y, z-1/2'
'-x+1/2, -y+1/2, -z'
'x+1/2, -y+1/2, z-1/2'

loop_
_atom_site_label
_atom_site_type_symbol
_atom_site_fract_x
_atom_site_fract_y
_atom_site_fract_z
_atom_site_U_iso_or_equiv
_atom_site_adp_type
_atom_site_occupancy
_atom_site_symmetry_multiplicity
_atom_site_calc_flag
_atom_site_refinement_flags
C5 C 0.44461(15) 0.8935(3) 0.3244(3) 0.0679(11) Uani 1 1 d .
H5 H 0.4794 0.8667 0.3283 0.082 Uiso 1 1 calc R
N2 N 0.24442(10) 1.0305(2) 0.11393(17) 0.0401(6) Uani 1 1 d .
N3 N 0.19682(10) 1.0759(2) 0.01389(18) 0.0424(6) Uani 1 1 d .
N1 N 0.29136(12) 1.0280(3) 0.3069(2) 0.0507(7) Uani 1 1 d D
H1N H 0.2878(13) 1.036(3) 0.3687(18) 0.068(10) Uiso 1 1 d D
O1 O 0.29051(9) 0.9594(2) 0.02067(15) 0.0536(6) Uani 1 1 d .
C7 C 0.29287(13) 0.9879(3) 0.1095(2) 0.0397(7) Uani 1 1 d .
C8 C 0.16202(13) 0.9922(3) -0.0545(2) 0.0399(7) Uani 1 1 d .
O2 O 0.13323(10) 1.2618(2) -0.09978(17) 0.0662(7) Uani 1 1 d .
H2 H 0.1588 1.2279 -0.0437 0.099 Uiso 1 1 calc R
C1 C 0.34521(13) 0.9679(3) 0.2180(2) 0.0410(7) Uani 1 1 d .
C2 C 0.34196(14) 0.9832(3) 0.3147(2) 0.0454(8) Uani 1 1 d .
C17 C 0.25143(13) 1.1032(3) 0.2119(2) 0.0449(8) Uani 1 1 d .
C9 C 0.11413(13) 1.0423(3) -0.1594(2) 0.0428(8) Uani 1 1 d .
C14 C 0.07826(13) 0.9608(3) -0.2457(2) 0.0520(9) Uani 1 1 d .
H14 H 0.0849 0.8740 -0.2357 0.062 Uiso 1 1 calc R
C10 C 0.10257(13) 1.1719(3) -0.1767(2) 0.0466(8) Uani 1 1 d .
C6 C 0.39694(13) 0.9252(3) 0.2245(3) 0.0532(9) Uani 1 1 d .
H6 H 0.3994 0.9179 0.1602 0.064 Uiso 1 1 calc R
C15 C 0.16509(12) 0.8519(3) -0.0316(2) 0.0468(8) Uani 1 1 d .
H15A H 0.2027 0.8319 0.0319 0.056 Uiso 1 1 calc R
H15B H 0.1620 0.8058 -0.0947 0.056 Uiso 1 1 calc R
C3 C 0.38969(16) 0.9451(3) 0.4156(3) 0.0611(10) Uani 1 1 d .
H3 H 0.3873 0.9491 0.4802 0.073 Uiso 1 1 calc R
C4 C 0.43963(16) 0.9022(3) 0.4188(3) 0.0701(11) Uani 1 1 d .
H4 H 0.4711 0.8783 0.4864 0.084 Uiso 1 1 calc R
C13 C 0.03372(14) 1.0038(4) -0.3445(3) 0.0608(10) Uani 1 1 d .
H13 H 0.0109 0.9474 -0.4008 0.073 Uiso 1 1 calc R
C19 C 0.19358(14) 1.1097(4) 0.2104(3) 0.0678(11) Uani 1 1 d .
H19A H 0.1671 1.1630 0.1506 0.102 Uiso 1 1 calc R
H19B H 0.1995 1.1441 0.2792 0.102 Uiso 1 1 calc R
H19C H 0.1773 1.0262 0.2005 0.102 Uiso 1 1 calc R
C16 C 0.11631(13) 0.8096(3) -0.0091(2) 0.0626(10) Uani 1 1 d .
H16A H 0.1179 0.8587 0.0505 0.094 Uiso 1 1 calc R
H16B H 0.1213 0.7216 0.0107 0.094 Uiso 1 1 calc R
H16C H 0.0791 0.8219 -0.0744 0.094 Uiso 1 1 calc R
C18 C 0.27541(13) 1.2348(3) 0.2133(2) 0.0573(9) Uani 1 1 d .
H18A H 0.3145 1.2278 0.2250 0.086 Uiso 1 1 calc R
H18B H 0.2758 1.2837 0.2719 0.086 Uiso 1 1 calc R
H18C H 0.2511 1.2759 0.1438 0.086 Uiso 1 1 calc R
C11 C 0.05703(14) 1.2174(4) -0.2775(3) 0.0629(10) Uani 1 1 d .
H11 H 0.0498 1.3038 -0.2889 0.075 Uiso 1 1 calc R
C12 C 0.02327(15) 1.1320(4) -0.3590(3) 0.0667(11) Uani 1 1 d .
H12 H -0.0073 1.1616 -0.4254 0.080 Uiso 1 1 calc R

loop_
_atom_site_aniso_label
_atom_site_aniso_U_11
_atom_site_aniso_U_22
_atom_site_aniso_U_33
_atom_site_aniso_U_23
_atom_site_aniso_U_13
_atom_site_aniso_U_12
C5 0.051(2) 0.064(2) 0.067(3) -0.002(2) 0.013(2) 0.006(2)
N2 0.0417(14) 0.0436(15) 0.0345(15) -0.0034(12) 0.0183(12) 0.0043(13)
N3 0.0407(14) 0.0404(14) 0.0390(15) -0.0009(12) 0.0142(12) -0.0022(13)
N1 0.0564(18) 0.0625(19) 0.0354(17) 0.0029(14) 0.0242(14) 0.0002(16)
O1 0.0592(14) 0.0668(16) 0.0366(13) -0.0053(11) 0.0248(11) 0.0009(13)
C7 0.0405(18) 0.0345(16) 0.0467(19) -0.0040(15) 0.0234(16) -0.0049(16)
C8 0.0436(18) 0.0416(17) 0.0388(18) 0.0000(15) 0.0234(15) -0.0039(17)
O2 0.0835(17) 0.0478(14) 0.0572(15) 0.0009(12) 0.0268(12) 0.0071(15)
C1 0.0423(18) 0.0363(16) 0.0398(19) 0.0017(14) 0.0168(15) 0.0033(16)
C2 0.055(2) 0.0379(17) 0.0374(19) 0.0003(15) 0.0180(16) -0.0059(17)
C17 0.0496(18) 0.0482(19) 0.0419(18) -0.0084(16) 0.0264(15) -0.0054(18)
C9 0.0383(17) 0.0477(18) 0.0453(19) 0.0013(16) 0.0229(15) -0.0026(16)
C14 0.0461(19) 0.058(2) 0.043(2) 0.0018(17) 0.0150(16) -0.0054(19)
C10 0.0497(19) 0.0466(18) 0.0438(19) -0.0023(17) 0.0233(15) -0.0022(18)
C6 0.049(2) 0.051(2) 0.053(2) -0.0064(17) 0.0200(17) 0.0009(19)
C15 0.0450(18) 0.0444(18) 0.0473(18) 0.0004(15) 0.0199(14) 0.0004(17)
C3 0.071(2) 0.051(2) 0.046(2) 0.0074(17) 0.0169(18) -0.010(2)
C4 0.063(3) 0.056(2) 0.057(3) 0.0077(19) 0.0021(19) 0.004(2)
C13 0.049(2) 0.077(3) 0.046(2) -0.001(2) 0.0157(17) -0.012(2)
C19 0.069(2) 0.084(3) 0.066(2) -0.008(2) 0.0452(19) -0.003(2)
C16 0.064(2) 0.058(2) 0.069(2) 0.0082(19) 0.0354(18) -0.008(2)
C18 0.071(2) 0.050(2) 0.051(2) -0.0143(17) 0.0299(17) -0.010(2)
C11 0.060(2) 0.062(2) 0.062(2) 0.016(2) 0.0267(18) 0.014(2)
C12 0.051(2) 0.084(3) 0.051(2) 0.014(2) 0.0137(17) 0.007(2)

loop_
_atom_type_symbol
_atom_type_description
_atom_type_scat_dispersion_real
_atom_type_scat_dispersion_imag
_atom_type_scat_source
C C 0.0033 0.0016 'International Tables Vol C Tables 4.2.6.8 and 6.1.1.4'
H H 0.0000 0.0000 'International Tables Vol C Tables 4.2.6.8 and 6.1.1.4'
O O 0.0106 0.0060 'International Tables Vol C Tables 4.2.6.8 and 6.1.1.4'
N N 0.0061 0.0033 'International Tables Vol C Tables 4.2.6.8 and 6.1.1.4'

loop_
_geom_angle_atom_site_label_1
_geom_angle_atom_site_label_2
_geom_angle_atom_site_label_3
_geom_angle
C6 C5 C4 118.5(3)
C6 C5 H5 120.8
C4 C5 H5 120.8
C7 N2 N3 117.0(2)
C7 N2 C17 120.4(2)
N3 N2 C17 111.9(2)
C8 N3 N2 117.0(3)
C2 N1 C17 120.1(2)
C2 N1 H1N 120(2)
C17 N1 H1N 116(2)
O1 C7 N2 121.8(3)
O1 C7 C1 123.2(3)
N2 C7 C1 114.7(2)
N3 C8 C9 115.6(3)
N3 C8 C15 124.9(3)
C9 C8 C15 119.4(3)
C10 O2 H2 109.5
C6 C1 C2 119.6(3)
C6 C1 C7 120.2(2)
C2 C1 C7 120.0(3)
N1 C2 C1 118.8(3)
N1 C2 C3 122.4(3)
C1 C2 C3 118.7(3)
N1 C17 N2 104.9(2)
N1 C17 C19 108.0(2)
N2 C17 C19 109.8(2)
N1 C17 C18 112.2(2)
N2 C17 C18 110.3(2)
C19 C17 C18 111.4(3)
C14 C9 C10 117.3(3)
C14 C9 C8 120.9(3)
C10 C9 C8 121.9(3)
C13 C14 C9 122.5(3)
C13 C14 H14 118.7
C9 C14 H14 118.7
O2 C10 C9 123.7(3)
O2 C10 C11 115.4(3)
C9 C10 C11 120.9(3)
C5 C6 C1 121.2(3)
C5 C6 H6 119.4
C1 C6 H6 119.4
C8 C15 C16 111.6(3)
C8 C15 H15A 109.3
C16 C15 H15A 109.3
C8 C15 H15B 109.3
C16 C15 H15B 109.3
H15A C15 H15B 108.0
C4 C3 C2 120.0(3)
C4 C3 H3 120.0
C2 C3 H3 120.0
C3 C4 C5 121.8(3)
C3 C4 H4 119.1
C5 C4 H4 119.1
C14 C13 C12 118.9(3)
C14 C13 H13 120.6
C12 C13 H13 120.6
C17 C19 H19A 109.5
C17 C19 H19B 109.5
H19A C19 H19B 109.5
C17 C19 H19C 109.5
H19A C19 H19C 109.5
H19B C19 H19C 109.5
C15 C16 H16A 109.5
C15 C16 H16B 109.5
H16A C16 H16B 109.5
C15 C16 H16C 109.5
H16A C16 H16C 109.5
H16B C16 H16C 109.5
C17 C18 H18A 109.5
C17 C18 H18B 109.5
H18A C18 H18B 109.5
C17 C18 H18C 109.5
H18A C18 H18C 109.5
H18B C18 H18C 109.5
C12 C11 C10 118.9(3)
C12 C11 H11 120.5
C10 C11 H11 120.5
C11 C12 C13 121.5(3)
C11 C12 H12 119.2
C13 C12 H12 119.2

loop_
_geom_bond_atom_site_label_1
_geom_bond_atom_site_label_2
_geom_bond_distance
C5 C6 1.377(4)
C5 C4 1.383(5)
C5 H5 0.9300
N2 C7 1.378(3)
N2 N3 1.419(3)
N2 C17 1.493(3)
N3 C8 1.290(3)
N1 C2 1.363(4)
N1 C17 1.453(4)
N1 H1N 0.913(17)
O1 C7 1.242(3)
C7 C1 1.472(4)
C8 C9 1.477(4)
C8 C15 1.509(4)
O2 C10 1.359(3)
O2 H2 0.8200
C1 C6 1.391(4)
C1 C2 1.397(4)
C2 C3 1.402(4)
C17 C19 1.510(4)
C17 C18 1.522(4)
C9 C14 1.398(4)
C9 C10 1.397(4)
C14 C13 1.371(4)
C14 H14 0.9300
C10 C11 1.405(4)
C6 H6 0.9300
C15 C16 1.527(4)
C15 H15A 0.9700
C15 H15B 0.9700
C3 C4 1.366(5)
C3 H3 0.9300
C4 H4 0.9300
C13 C12 1.376(5)
C13 H13 0.9300
C19 H19A 0.9600
C19 H19B 0.9600
C19 H19C 0.9600
C16 H16A 0.9600
C16 H16B 0.9600
C16 H16C 0.9600
C18 H18A 0.9600
C18 H18B 0.9600
C18 H18C 0.9600
C11 C12 1.376(4)
C11 H11 0.9300
C12 H12 0.9300

loop_
_geom_torsion_atom_site_label_1
_geom_torsion_atom_site_label_2
_geom_torsion_atom_site_label_3
_geom_torsion_atom_site_label_4
_geom_torsion
C7 N2 N3 C8 80.7(3)
C17 N2 N3 C8 -134.5(3)
N3 N2 C7 O1 -18.0(4)
C17 N2 C7 O1 -159.6(3)
N3 N2 C7 C1 167.5(2)
C17 N2 C7 C1 25.8(4)
N2 N3 C8 C9 -178.0(2)
N2 N3 C8 C15 5.8(4)
O1 C7 C1 C6 5.6(5)
N2 C7 C1 C6 -179.9(3)
O1 C7 C1 C2 -169.8(3)
N2 C7 C1 C2 4.6(4)
C17 N1 C2 C1 -23.7(4)
C17 N1 C2 C3 159.9(3)
C6 C1 C2 N1 178.4(3)
C7 C1 C2 N1 -6.1(4)
C6 C1 C2 C3 -5.1(4)
C7 C1 C2 C3 170.4(3)
C2 N1 C17 N2 48.3(4)
C2 N1 C17 C19 165.3(3)
C2 N1 C17 C18 -71.5(3)
C7 N2 C17 N1 -49.9(3)
N3 N2 C17 N1 166.7(2)
C7 N2 C17 C19 -165.7(3)
N3 N2 C17 C19 50.9(3)
C7 N2 C17 C18 71.2(3)
N3 N2 C17 C18 -72.2(3)
N3 C8 C9 C14 171.7(3)
C15 C8 C9 C14 -11.9(4)
N3 C8 C9 C10 -8.5(4)
C15 C8 C9 C10 167.9(3)
C10 C9 C14 C13 0.7(4)
C8 C9 C14 C13 -179.5(3)
C14 C9 C10 O2 179.0(3)
C8 C9 C10 O2 -0.8(5)
C14 C9 C10 C11 -0.6(4)
C8 C9 C10 C11 179.6(3)
C4 C5 C6 C1 1.4(5)
C2 C1 C6 C5 2.2(5)
C7 C1 C6 C5 -173.3(3)
N3 C8 C15 C16 105.3(3)
C9 C8 C15 C16 -70.8(3)
N1 C2 C3 C4 -179.2(3)
C1 C2 C3 C4 4.4(5)
C2 C3 C4 C5 -0.8(6)
C6 C5 C4 C3 -2.2(6)
C9 C14 C13 C12 -0.9(5)
O2 C10 C11 C12 -178.9(3)
C9 C10 C11 C12 0.8(5)
C10 C11 C12 C13 -1.0(5)
C14 C13 C12 C11 1.1(5)
